data_2243839
loop_
_publ_author_name
'Kansiz, Sevgi'
'Tatlidil, Digdem'
'Dege, Necmi'
'Aktas, Feyzi Alkim'
'Al-Asbahy, Samir Osman Mohammed'
'Alaman Agar, Aysen'

_publ_section_title
;
 Crystal structure and molecular docking study of
 (<i>E</i>)-2-{[(<i>E</i>)-2-hydroxy-5-methylbenzylidene]hydrazinylidene}-1,2-diphenylethan-1-one
;
_journal_coeditor_code YK2152
_journal_issue 6
_journal_name_full 'Acta Crystallographica Section E'
_journal_page_first 658
_journal_page_last 662
_journal_paper_doi 10.1107/S2056989021005442
_journal_volume 77
_journal_year 2021
_chemical_formula_moiety 'C22 H18 N2 O2'
_chemical_formula_sum 'C22 H18 N2 O2'
_chemical_formula_weight 342.38
_chemical_name_systematic
(<i>E</i>)-2-{[(<i>E</i>)-2-Hydroxy-5-methylbenzylidene]hydrazinylidene}-1,2-diphenylethan-1-one
_space_group_crystal_system monoclinic
_space_group_IT_number 14
_space_group_name_Hall '-P 2ybc'
_space_group_name_H-M_alt 'P 1 21/c 1'
_atom_sites_solution_hydrogens geom
_audit_creation_method SHELXL-2018/3
_cell_angle_alpha 90
_cell_angle_beta 97.814(6)
_cell_angle_gamma 90
_cell_formula_units_Z 4
_cell_length_a 7.4089(6)
_cell_length_b 11.4544(14)
_cell_length_c 21.9491(17)
_cell_measurement_reflns_used 7807
_cell_measurement_temperature 296(2)
_cell_measurement_theta_max 29.14
_cell_measurement_theta_min 1.78
_cell_volume 1845.4(3)
_computing_cell_refinement
;
X-AREA (Stoe & Cie, 2002)
;
_computing_data_collection
;
X-AREA (Stoe & Cie, 2002)
;
_computing_data_reduction
;
X-RED (Stoe & Cie, 2002)
;
_computing_molecular_graphics
;
PLATON (Spek, 2020)
;
_computing_publication_material
;
WinGX (Farrugia, 2012)
;
_computing_structure_refinement
;
<i>SHELXL2018/3</i> (Sheldrick, 2015b)
;
_computing_structure_solution
;
<i>SHELXT2018/3</i> (Sheldrick, 2015a)
;
_diffrn_ambient_temperature 296(2)
_diffrn_detector 'image plate (34 cm diameter)'
_diffrn_detector_area_resol_mean 6.67
_diffrn_measured_fraction_theta_full 0.998
_diffrn_measured_fraction_theta_max 0.998
_diffrn_measurement_device '2-circle goniometer'
_diffrn_measurement_device_type 'Stoe IPDS 2'
_diffrn_measurement_method 'rotation method'
_diffrn_radiation_monochromator 'plane graphite'
_diffrn_radiation_type 'Mo K\a'
_diffrn_radiation_wavelength 0.71073
_diffrn_reflns_av_R_equivalents 0.0374
_diffrn_reflns_av_unetI/netI 0.0426
_diffrn_reflns_limit_h_max 8
_diffrn_reflns_limit_h_min -7
_diffrn_reflns_limit_k_max 12
_diffrn_reflns_limit_k_min -13
_diffrn_reflns_limit_l_max 26
_diffrn_reflns_limit_l_min -26
_diffrn_reflns_number 8376
_diffrn_reflns_theta_full 25.049
_diffrn_reflns_theta_max 25.049
_diffrn_reflns_theta_min 1.873
_diffrn_source 'sealed X-ray tube, 12 x 0.4 mm long-fine focus'
_diffrn_source_current 45
_diffrn_source_power 2.25
_diffrn_source_voltage 50
_exptl_absorpt_coefficient_mu 0.080
_exptl_absorpt_correction_T_max 0.9870
_exptl_absorpt_correction_T_min 0.9521
_exptl_absorpt_correction_type integration
_exptl_absorpt_process_details
;
(X-RED32; Stoe & Cie, 2002)
;
_exptl_crystal_colour orange
_exptl_crystal_density_diffrn 1.232
_exptl_crystal_description prism
_exptl_crystal_F_000 720
_exptl_crystal_size_max 0.710
_exptl_crystal_size_mid 0.490
_exptl_crystal_size_min 0.210
_refine_diff_density_max 0.497
_refine_diff_density_min -0.449
_refine_ls_extinction_method none
_refine_ls_goodness_of_fit_ref 1.114
_refine_ls_hydrogen_treatment constr
_refine_ls_matrix_type full
_refine_ls_number_parameters 237
_refine_ls_number_reflns 3262
_refine_ls_number_restraints 84
_refine_ls_restrained_S_all 1.224
_refine_ls_R_factor_all 0.1300
_refine_ls_R_factor_gt 0.0847
_refine_ls_shift/su_max 0.000
_refine_ls_shift/su_mean 0.000
_refine_ls_structure_factor_coef Fsqd
_refine_ls_weighting_details 'w=1/[\s^2^(Fo^2^)+(0.1388P)^2^+0.7696P] where P=(Fo^2^+2Fc^2^)/3'
_refine_ls_weighting_scheme calc
_refine_ls_wR_factor_gt 0.2593
_refine_ls_wR_factor_ref 0.2869
_reflns_number_gt 1801
_reflns_number_total 3262
_reflns_threshold_expression 'I > 2\s(I)'
_cod_data_source_file yk2152sup1.cif
_cod_data_source_block I
_cod_original_sg_symbol_H-M 'P 21/c'
_cod_database_code 2243839
_shelx_space_group_comment
;
The symmetry employed for this shelxl refinement is uniquely defined
by the following loop, which should always be used as a source of
symmetry information in preference to the above space-group names.
They are only intended as comments.
;

loop_
_space_group_symop_operation_xyz
'x, y, z'
'-x, y+1/2, -z+1/2'
'-x, -y, -z'
'x, -y-1/2, z-1/2'

loop_
_atom_site_type_symbol
_atom_site_label
_atom_site_fract_x
_atom_site_fract_y
_atom_site_fract_z
_atom_site_U_iso_or_equiv
_atom_site_adp_type
_atom_site_calc_flag
_atom_site_occupancy
_atom_site_disorder_assembly
_atom_site_disorder_group
N N2 0.8073(5) 0.5988(3) 0.50905(13) 0.0632(9) Uani d 1 . .
N N1 0.7264(5) 0.5098(3) 0.47015(13) 0.0650(9) Uani d 1 . .
O O2 0.9055(6) 0.8135(3) 0.54443(14) 0.0968(12) Uani d 1 . .
H H2 0.866243 0.762928 0.519659 0.145 Uiso calc 1 . .
O O1 0.8305(6) 0.6961(4) 0.37321(16) 0.1135(14) Uani d 1 . .
C C16 0.9521(5) 0.6438(4) 0.61058(16) 0.0587(10) Uani d 1 . .
C C9 0.5718(5) 0.4721(4) 0.36834(16) 0.0604(10) Uani d 1 . .
C C15 0.8727(5) 0.5634(4) 0.56320(16) 0.0605(10) Uani d 1 . .
H H15 0.869084 0.484218 0.572232 0.073 Uiso calc 1 . .
C C8 0.6674(5) 0.5488(3) 0.41603(16) 0.0587(10) Uani d 1 . .
C C21 1.0127(6) 0.6008(4) 0.66984(15) 0.0647(11) Uani d 1 . .
H H21 1.008655 0.520813 0.676726 0.078 Uiso calc 1 . .
C C14 0.5475(6) 0.3537(4) 0.37911(18) 0.0701(12) Uani d 1 . .
H H14 0.592287 0.321938 0.417175 0.084 Uiso calc 1 . .
C C20 1.0782(6) 0.6731(5) 0.71822(17) 0.0722(12) Uani d 1 . .
C C7 0.7011(7) 0.6748(4) 0.39951(17) 0.0729(12) Uani d 1 . .
C C17 0.9626(6) 0.7633(4) 0.59982(19) 0.0704(12) Uani d 1 . .
C C10 0.5008(6) 0.5172(4) 0.31111(17) 0.0740(12) Uani d 1 . .
H H10 0.513452 0.596328 0.303221 0.089 Uiso calc 1 . .
C C13 0.4574(7) 0.2826(4) 0.3337(2) 0.0806(13) Uani d 1 . .
H H13 0.442179 0.203596 0.341196 0.097 Uiso calc 1 . .
C C12 0.3900(7) 0.3298(5) 0.2771(2) 0.0809(14) Uani d 1 . .
H H12 0.329630 0.282317 0.246532 0.097 Uiso calc 1 . .
C C19 1.0877(7) 0.7906(5) 0.7057(2) 0.0844(15) Uani d 1 . .
H H19 1.134050 0.840615 0.737345 0.101 Uiso calc 1 . .
C C11 0.4120(7) 0.4460(5) 0.26600(19) 0.0832(14) Uani d 1 . .
H H11 0.366915 0.477135 0.227836 0.100 Uiso calc 1 . .
C C18 1.0317(7) 0.8376(4) 0.6481(2) 0.0874(14) Uani d 1 . .
H H18 1.039779 0.917581 0.641626 0.105 Uiso calc 1 . .
C C22 1.1374(8) 0.6258(6) 0.78220(19) 0.0994(18) Uani d 1 . .
H H22A 1.044825 0.641737 0.807719 0.149 Uiso calc 1 . .
H H22B 1.249168 0.662613 0.799408 0.149 Uiso calc 1 . .
H H22C 1.155645 0.543006 0.780046 0.149 Uiso calc 1 . .
C C3 0.3300(11) 0.9322(6) 0.4407(3) 0.1213(13) Uani d 1 . .
H H3 0.245666 0.989489 0.447121 0.146 Uiso calc 1 . .
C C2 0.2919(10) 0.8188(5) 0.4544(3) 0.1180(12) Uani d 1 . .
H H2A 0.188797 0.799054 0.472040 0.142 Uiso calc 1 . .
C C6 0.5724(10) 0.7645(5) 0.4144(2) 0.1031(12) Uani d 1 . .
C C1 0.4177(10) 0.7334(5) 0.4404(2) 0.1081(12) Uani d 1 . .
H H1 0.396996 0.655268 0.448600 0.130 Uiso calc 1 . .
C C5 0.6069(10) 0.8824(5) 0.4039(2) 0.1137(12) Uani d 1 . .
H H5 0.710653 0.905524 0.387565 0.136 Uiso calc 1 . .
C C4 0.4790(11) 0.9644(6) 0.4189(2) 0.1204(13) Uani d 1 . .
H H4 0.500278 1.043459 0.413196 0.144 Uiso calc 1 . .

loop_
_atom_site_aniso_label
_atom_site_aniso_U_11
_atom_site_aniso_U_22
_atom_site_aniso_U_33
_atom_site_aniso_U_12
_atom_site_aniso_U_13
_atom_site_aniso_U_23
N2 0.066(2) 0.068(2) 0.0531(17) 0.0089(17) -0.0017(14) -0.0065(15)
N1 0.073(2) 0.069(2) 0.0499(17) 0.0104(17) -0.0016(15) -0.0052(15)
O2 0.137(3) 0.0681(19) 0.076(2) 0.010(2) -0.0158(19) 0.0019(16)
O1 0.123(3) 0.137(3) 0.086(2) -0.046(3) 0.033(2) 0.010(2)
C16 0.054(2) 0.070(3) 0.0515(19) 0.0107(19) 0.0062(16) -0.0051(17)
C9 0.054(2) 0.076(3) 0.0511(19) 0.007(2) 0.0080(16) -0.0057(18)
C15 0.059(2) 0.067(2) 0.055(2) 0.0119(19) 0.0068(17) -0.0041(17)
C8 0.055(2) 0.071(3) 0.0500(19) 0.0077(19) 0.0063(16) 0.0002(17)
C21 0.061(3) 0.083(3) 0.050(2) 0.001(2) 0.0076(17) -0.0030(18)
C14 0.077(3) 0.073(3) 0.058(2) 0.006(2) 0.004(2) -0.002(2)
C20 0.058(3) 0.103(4) 0.054(2) 0.003(2) 0.0051(18) -0.011(2)
C7 0.084(3) 0.085(3) 0.047(2) -0.020(3) 0.001(2) 0.0051(19)
C17 0.078(3) 0.070(3) 0.061(2) 0.012(2) 0.000(2) -0.007(2)
C10 0.087(3) 0.082(3) 0.051(2) 0.003(2) 0.0026(19) -0.003(2)
C13 0.083(3) 0.076(3) 0.082(3) 0.002(2) 0.010(2) -0.016(2)
C12 0.073(3) 0.101(4) 0.068(3) 0.006(3) 0.003(2) -0.029(3)
C19 0.077(3) 0.105(4) 0.068(3) -0.005(3) -0.001(2) -0.026(3)
C11 0.087(4) 0.105(4) 0.054(2) 0.008(3) -0.002(2) -0.009(2)
C18 0.098(4) 0.074(3) 0.087(3) 0.001(3) 0.001(3) -0.016(2)
C22 0.097(4) 0.147(5) 0.052(2) -0.010(3) 0.000(2) -0.007(3)
C3 0.163(3) 0.104(2) 0.0846(19) 0.038(2) -0.0283(19) -0.0113(17)
C2 0.157(3) 0.105(2) 0.0817(18) 0.036(2) -0.0232(18) -0.0129(17)
C6 0.153(3) 0.0836(19) 0.0617(17) 0.024(2) -0.0240(17) -0.0021(16)
C1 0.150(3) 0.0933(19) 0.0707(18) 0.033(2) -0.0220(18) -0.0100(16)
C5 0.165(3) 0.0914(19) 0.0731(18) 0.022(2) -0.0253(18) 0.0004(16)
C4 0.169(3) 0.097(2) 0.0819(19) 0.028(2) -0.0292(19) -0.0017(17)

loop_
_atom_type_symbol
_atom_type_description
_atom_type_scat_dispersion_real
_atom_type_scat_dispersion_imag
_atom_type_scat_source
C C 0.0033 0.0016 'International Tables Vol C Tables 4.2.6.8 and 6.1.1.4'
H H 0.0000 0.0000 'International Tables Vol C Tables 4.2.6.8 and 6.1.1.4'
N N 0.0061 0.0033 'International Tables Vol C Tables 4.2.6.8 and 6.1.1.4'
O O 0.0106 0.0060 'International Tables Vol C Tables 4.2.6.8 and 6.1.1.4'

loop_
_geom_angle_atom_site_label_1
_geom_angle_atom_site_label_2
_geom_angle_atom_site_label_3
_geom_angle_site_symmetry_1
_geom_angle_site_symmetry_3
_geom_angle
_geom_angle_publ_flag
C15 N2 N1 . . 114.0(3) ?
C8 N1 N2 . . 111.7(3) ?
C17 O2 H2 . . 109.5 ?
C17 C16 C21 . . 118.9(4) ?
C17 C16 C15 . . 121.9(3) ?
C21 C16 C15 . . 119.2(4) ?
C14 C9 C10 . . 118.2(4) ?
C14 C9 C8 . . 121.4(3) ?
C10 C9 C8 . . 120.4(4) ?
N2 C15 C16 . . 121.8(4) ?
N2 C15 H15 . . 119.1 ?
C16 C15 H15 . . 119.1 ?
N1 C8 C9 . . 121.2(4) ?
N1 C8 C7 . . 120.3(3) ?
C9 C8 C7 . . 118.5(3) ?
C20 C21 C16 . . 122.4(4) ?
C20 C21 H21 . . 118.8 ?
C16 C21 H21 . . 118.8 ?
C13 C14 C9 . . 120.7(4) ?
C13 C14 H14 . . 119.7 ?
C9 C14 H14 . . 119.7 ?
C19 C20 C21 . . 117.0(4) ?
C19 C20 C22 . . 121.3(4) ?
C21 C20 C22 . . 121.7(5) ?
O1 C7 C6 . . 123.2(5) ?
O1 C7 C8 . . 118.2(5) ?
C6 C7 C8 . . 118.6(4) ?
O2 C17 C16 . . 123.4(4) ?
O2 C17 C18 . . 117.2(4) ?
C16 C17 C18 . . 119.5(4) ?
C11 C10 C9 . . 120.9(5) ?
C11 C10 H10 . . 119.6 ?
C9 C10 H10 . . 119.6 ?
C12 C13 C14 . . 119.7(5) ?
C12 C13 H13 . . 120.1 ?
C14 C13 H13 . . 120.1 ?
C11 C12 C13 . . 120.2(4) ?
C11 C12 H12 . . 119.9 ?
C13 C12 H12 . . 119.9 ?
C20 C19 C18 . . 123.1(4) ?
C20 C19 H19 . . 118.5 ?
C18 C19 H19 . . 118.5 ?
C12 C11 C10 . . 120.3(4) ?
C12 C11 H11 . . 119.8 ?
C10 C11 H11 . . 119.8 ?
C19 C18 C17 . . 119.1(5) ?
C19 C18 H18 . . 120.4 ?
C17 C18 H18 . . 120.4 ?
C20 C22 H22A . . 109.5 ?
C20 C22 H22B . . 109.5 ?
H22A C22 H22B . . 109.5 ?
C20 C22 H22C . . 109.5 ?
H22A C22 H22C . . 109.5 ?
H22B C22 H22C . . 109.5 ?
C4 C3 C2 . . 123.6(7) ?
C4 C3 H3 . . 118.2 ?
C2 C3 H3 . . 118.2 ?
C3 C2 C1 . . 116.5(7) ?
C3 C2 H2A . . 121.8 ?
C1 C2 H2A . . 121.8 ?
C1 C6 C5 . . 119.6(6) ?
C1 C6 C7 . . 120.5(5) ?
C5 C6 C7 . . 119.9(7) ?
C6 C1 C2 . . 121.0(6) ?
C6 C1 H1 . . 119.5 ?
C2 C1 H1 . . 119.5 ?
C6 C5 C4 . . 117.6(7) ?
C6 C5 H5 . . 121.2 ?
C4 C5 H5 . . 121.2 ?
C3 C4 C5 . . 121.6(7) ?
C3 C4 H4 . . 119.2 ?
C5 C4 H4 . . 119.2 ?

loop_
_geom_bond_atom_site_label_1
_geom_bond_atom_site_label_2
_geom_bond_site_symmetry_2
_geom_bond_distance
_geom_bond_publ_flag
N2 C15 . 1.287(5) ?
N2 N1 . 1.411(4) ?
N1 C8 . 1.289(4) ?
O2 C17 . 1.359(5) ?
O2 H2 . 0.8200 ?
O1 C7 . 1.209(5) ?
C16 C17 . 1.393(6) ?
C16 C21 . 1.406(5) ?
C16 C15 . 1.452(5) ?
C9 C14 . 1.393(6) ?
C9 C10 . 1.393(5) ?
C9 C8 . 1.472(5) ?
C15 H15 . 0.9300 ?
C8 C7 . 1.518(6) ?
C21 C20 . 1.382(6) ?
C21 H21 . 0.9300 ?
C14 C13 . 1.386(6) ?
C14 H14 . 0.9300 ?
C20 C19 . 1.377(7) ?
C20 C22 . 1.514(6) ?
C7 C6 . 1.469(7) ?
C17 C18 . 1.402(6) ?
C10 C11 . 1.379(6) ?
C10 H10 . 0.9300 ?
C13 C12 . 1.384(6) ?
C13 H13 . 0.9300 ?
C12 C11 . 1.366(7) ?
C12 H12 . 0.9300 ?
C19 C18 . 1.384(7) ?
C19 H19 . 0.9300 ?
C11 H11 . 0.9300 ?
C18 H18 . 0.9300 ?
C22 H22A . 0.9600 ?
C22 H22B . 0.9600 ?
C22 H22C . 0.9600 ?
C3 C4 . 1.314(9) ?
C3 C2 . 1.372(9) ?
C3 H3 . 0.9300 ?
C2 C1 . 1.413(8) ?
C2 H2A . 0.9300 ?
C6 C1 . 1.393(9) ?
C6 C5 . 1.399(8) ?
C1 H1 . 0.9300 ?
C5 C4 . 1.405(9) ?
C5 H5 . 0.9300 ?
C4 H4 . 0.9300 ?

loop_
_geom_hbond_atom_site_label_D
_geom_hbond_atom_site_label_H
_geom_hbond_atom_site_label_A
_geom_hbond_site_symmetry_A
_geom_hbond_distance_DH
_geom_hbond_distance_HA
_geom_hbond_distance_DA
_geom_hbond_angle_DHA
_geom_hbond_publ_flag
O2 H2 N2 . 0.82 1.94 2.650(5) 145.0 yes
C3 H3 O2 3_676 0.93 2.54 3.434(8) 162.0 yes

loop_
_geom_torsion_atom_site_label_1
_geom_torsion_atom_site_label_2
_geom_torsion_atom_site_label_3
_geom_torsion_atom_site_label_4
_geom_torsion_site_symmetry_1
_geom_torsion_site_symmetry_2
_geom_torsion_site_symmetry_3
_geom_torsion_site_symmetry_4
_geom_torsion
_geom_torsion_publ_flag
C15 N2 N1 C8 . . . . -178.3(3) ?
N1 N2 C15 C16 . . . . -176.5(3) ?
C17 C16 C15 N2 . . . . -0.4(6) ?
C21 C16 C15 N2 . . . . 176.7(4) ?
N2 N1 C8 C9 . . . . -177.8(3) ?
N2 N1 C8 C7 . . . . 4.3(5) ?
C14 C9 C8 N1 . . . . -2.4(6) ?
C10 C9 C8 N1 . . . . 176.7(4) ?
C14 C9 C8 C7 . . . . 175.5(4) ?
C10 C9 C8 C7 . . . . -5.3(6) ?
C17 C16 C21 C20 . . . . 1.7(6) ?
C15 C16 C21 C20 . . . . -175.5(4) ?
C10 C9 C14 C13 . . . . 0.9(6) ?
C8 C9 C14 C13 . . . . -179.9(4) ?
C16 C21 C20 C19 . . . . -2.1(6) ?
C16 C21 C20 C22 . . . . 178.0(4) ?
N1 C8 C7 O1 . . . . 96.0(5) ?
C9 C8 C7 O1 . . . . -81.9(5) ?
N1 C8 C7 C6 . . . . -85.9(5) ?
C9 C8 C7 C6 . . . . 96.2(4) ?
C21 C16 C17 O2 . . . . -179.2(4) ?
C15 C16 C17 O2 . . . . -2.1(7) ?
C21 C16 C17 C18 . . . . -0.5(6) ?
C15 C16 C17 C18 . . . . 176.6(4) ?
C14 C9 C10 C11 . . . . -1.2(6) ?
C8 C9 C10 C11 . . . . 179.6(4) ?
C9 C14 C13 C12 . . . . -0.3(7) ?
C14 C13 C12 C11 . . . . -0.1(7) ?
C21 C20 C19 C18 . . . . 1.5(7) ?
C22 C20 C19 C18 . . . . -178.7(5) ?
C13 C12 C11 C10 . . . . -0.2(7) ?
C9 C10 C11 C12 . . . . 0.9(7) ?
C20 C19 C18 C17 . . . . -0.4(8) ?
O2 C17 C18 C19 . . . . 178.6(4) ?
C16 C17 C18 C19 . . . . -0.1(7) ?
C4 C3 C2 C1 . . . . -3.8(8) ?
O1 C7 C6 C1 . . . . 174.8(4) ?
C8 C7 C6 C1 . . . . -3.2(6) ?
O1 C7 C6 C5 . . . . -6.6(7) ?
C8 C7 C6 C5 . . . . 175.3(4) ?
C5 C6 C1 C2 . . . . 2.1(7) ?
C7 C6 C1 C2 . . . . -179.4(4) ?
C3 C2 C1 C6 . . . . 0.5(7) ?
C1 C6 C5 C4 . . . . -1.6(7) ?
C7 C6 C5 C4 . . . . 179.9(4) ?
C2 C3 C4 C5 . . . . 4.4(9) ?
C6 C5 C4 C3 . . . . -1.5(8) ?

_cod_database_fobs_code 2243839
